data_4126764
loop_
_publ_author_name
'Jing, Stanley M.'
'Balasanthiran, Vagulejan'
'Pagar, Vinayak'
'Gallucci, Judith C.'
'RajanBabu, T. V.'

_publ_section_title
;
 Catalytic Enantioselective Hetero-dimerization of Acrylates and
 1,3-Dienes.
;
_journal_name_full 'Journal of the American Chemical Society'
_journal_paper_doi 10.1021/jacs.7b10055
_journal_year 2017
_chemical_absolute_configuration ad
_chemical_formula_moiety 'C81 H78 Br2 Co2 P6, 3(C4 H8 O)'
_chemical_formula_sum 'C93 H102 Br2 Co2 O3 P6'
_chemical_formula_weight 1731.24
_space_group_IT_number 19
_symmetry_cell_setting orthorhombic
_symmetry_Int_Tables_number 19
_symmetry_space_group_name_Hall 'P 2ac 2ab'
_symmetry_space_group_name_H-M 'P 21 21 21'
_atom_sites_solution_hydrogens geom
_atom_sites_solution_primary direct
_audit_conform_dict_location ftp://ftp.iucr.org/pub/cif_core.dic
_audit_conform_dict_name cif_core.dic
_audit_conform_dict_version 2.4.3
_audit_creation_date 2017-08-31T10:54:10-00:00
_audit_creation_method 'WinGX routine CIF_UPDATE'
_cell_angle_alpha 90
_cell_angle_beta 90
_cell_angle_gamma 90
_cell_formula_units_Z 4
_cell_length_a 19.1093(5)
_cell_length_b 21.7148(6)
_cell_length_c 23.9709(6)
_cell_measurement_reflns_used 9781
_cell_measurement_temperature 150(2)
_cell_measurement_theta_max 23.42
_cell_measurement_theta_min 2.33
_cell_measurement_wavelength 0.71073
_cell_volume 9946.8(5)
_computing_cell_refinement 'SAINT v8.34A (Bruker, 2013)'
_computing_data_collection 'Apex2 v2014.11-0 (Bruker, 2014)'
_computing_data_reduction 'SAINT v8.34A (Bruker, 2013)'
_computing_molecular_graphics 'Ortep for Windows (Farrugia, 2012)'
_computing_publication_material 'WinGX publication routines (Farrugia, 2012)'
_computing_structure_refinement 'SHELXL-2014/7 (Sheldrick, 2014)'
_computing_structure_solution 'SHELXS-2013/1 (Sheldrick, 2014)'
_diffrn_ambient_temperature 150(2)
_diffrn_measured_fraction_theta_full 0.994
_diffrn_measured_fraction_theta_max 0.994
_diffrn_measurement_device_type 'Nonius Kappa APEXII CCD diffractometer'
_diffrn_measurement_method 'omega and phi scans'
_diffrn_radiation_probe x-ray
_diffrn_radiation_type MoK\a
_diffrn_radiation_wavelength 0.71073
_diffrn_reflns_av_R_equivalents 0.051
_diffrn_reflns_Laue_measured_fraction_full 0.994
_diffrn_reflns_Laue_measured_fraction_max 0.994
_diffrn_reflns_limit_h_max 21
_diffrn_reflns_limit_h_min -22
_diffrn_reflns_limit_k_max 25
_diffrn_reflns_limit_k_min -25
_diffrn_reflns_limit_l_max 28
_diffrn_reflns_limit_l_min -28
_diffrn_reflns_number 60864
_diffrn_reflns_point_group_measured_fraction_full 0.994
_diffrn_reflns_point_group_measured_fraction_max 0.993
_diffrn_reflns_theta_full 25.216
_diffrn_reflns_theta_max 25.216
_diffrn_reflns_theta_min 1.363
_exptl_absorpt_coefficient_mu 1.275
_exptl_absorpt_correction_T_max 0.745
_exptl_absorpt_correction_T_min 0.609
_exptl_absorpt_correction_type multi-scan
_exptl_absorpt_process_details 'SADABS-2014/5 (Bruker AXS )'
_exptl_crystal_colour green
_exptl_crystal_density_diffrn 1.156
_exptl_crystal_density_method 'not measured'
_exptl_crystal_description chunk
_exptl_crystal_F_000 3592
_exptl_crystal_size_max 0.31
_exptl_crystal_size_mid 0.23
_exptl_crystal_size_min 0.19
_platon_squeeze_details
;
TITL shelx     P 21 21 21   R = 0.07
CELL   19.1093   21.7148   23.9709     90.00     90.00     90.00
SPGR P212121
# Solvent Accessible Volume =      1962
# Electrons Found in S.A.V. =       602
# Note: Atoms in Void are Labelled as Cxxx and Qxxx for all Others
C101 0.840 0.773 0.163 !       3.31 eA-3
C102 0.808 0.820 0.983 !       3.08 eA-3
C103 0.160 0.321 0.295 !       3.07 eA-3
C104 0.024 0.820 0.984 !       3.04 eA-3
C105 0.075 0.312 0.298 !       3.00 eA-3
C106 0.051 0.290 0.329 !       2.93 eA-3
C107 0.599 0.750 0.061 !       2.91 eA-3
C108 0.467 0.224 0.437 !       2.85 eA-3
C109 0.887 0.757 0.140 !       2.81 eA-3
C110 0.310 0.630 0.092 !       2.79 eA-3
C111 0.417 0.214 0.514 !       2.77 eA-3
C112 0.153 0.329 0.563 !       2.66 eA-3
C113 0.562 0.698 0.072 !       2.54 eA-3
C114 0.119 0.756 0.001 !       2.46 eA-3
C115 0.718 0.095 0.444 !       2.40 eA-3
C116 0.912 0.766 0.111 !       2.35 eA-3
C117 0.724 0.117 0.485 !       2.21 eA-3
C118 0.864 0.104 0.603 !       1.54 eA-3
C119 0.857 0.038 0.603 !       1.39 eA-3
C120 0.310 0.381 0.407 !       1.34 eA-3
C121 0.805 0.072 0.609 !       1.26 eA-3
C122 0.680 0.860 0.124 !       1.19 eA-3
Q123 0.175 0.603 0.861 !       1.07 eA-3
C124 0.126 0.313 0.382 !       0.98 eA-3
Q125 0.296 0.377 0.330 !       0.94 eA-3
C126 0.828 0.748 0.985 !       0.90 eA-3
C127 0.802 0.031 0.625 !       0.88 eA-3
C128 0.863 0.875 0.958 !       0.86 eA-3
C129 0.085 0.291 0.519 !       0.82 eA-3
C130 0.611 0.135 0.391 !       0.82 eA-3
Q131 0.153 0.407 0.608 !       0.81 eA-3
Q132 0.262 0.804 0.414 !       0.77 eA-3
C133 0.140 0.201 0.353 !       0.76 eA-3
C134 0.878 0.833-0.001 !       0.75 eA-3
C135 0.228 0.266 0.526 !       0.74 eA-3
Q136 0.027 0.352 0.351 !       0.74 eA-3
C137 0.054 0.281 0.251 !       0.74 eA-3
Q138 0.605 0.353 0.774 !       0.74 eA-3
C139 0.399 0.801 0.845 !       0.73 eA-3
C140 0.275 0.336 0.562 !       0.73 eA-3
C141 0.912 0.856 0.960 !       0.72 eA-3
C142 0.360 0.743 0.055 !       0.71 eA-3
Q143 0.263 0.806 0.368 !       0.71 eA-3
C144 0.279 0.331 0.458 !       0.69 eA-3
Q145 0.122 0.228 0.305 !       0.68 eA-3
C146 0.322 0.705 0.962 !       0.67 eA-3
Q147 0.142 0.208 0.428 !       0.65 eA-3
Q148 0.414 0.892 0.717 !       0.65 eA-3
Q149 0.999 0.180 0.554 !       0.65 eA-3
Q150 0.905 0.945 0.766 !       0.64 eA-3
C151 0.671 0.262 0.599 !       0.64 eA-3
C152 0.528 0.694 0.930 !       0.63 eA-3
C153 0.233 0.596 0.930 !       0.63 eA-3
C154 0.185 0.728 0.924 !       0.62 eA-3
Q155 0.838 0.861 0.142 !       0.62 eA-3
Q156 0.614 0.273 0.104 !       0.61 eA-3
C157 0.294 0.364 0.494 !       0.61 eA-3
Q158 0.606 0.359 0.744 !       0.61 eA-3
C159 0.194 0.259 0.486 !       0.61 eA-3
Q160 0.857 0.290 0.438 !       0.60 eA-3
Q161 0.096 0.265 0.907 !       0.60 eA-3
Q162 0.724 0.943 0.014 !       0.60 eA-3
C163 0.878 0.052 0.633 !       0.60 eA-3
C164 0.885 0.158 0.586 !       0.58 eA-3
C165 0.076 0.335 0.581 !       0.58 eA-3
Q166 0.378 0.895 0.726 !       0.58 eA-3
Q167 0.595 0.821 0.057 !       0.58 eA-3
C168 0.458 0.656 0.018 !       0.57 eA-3
Q169 0.242 0.239 0.875 !       0.57 eA-3
Q170 0.670 0.452 0.796 !       0.57 eA-3
C171 0.680 0.162 0.569 !       0.57 eA-3
Q172 0.412 0.429 0.399 !       0.56 eA-3
Q173 0.171 0.046 0.250 !       0.56 eA-3
C174 0.795 0.079 0.414 !       0.56 eA-3
Q175 0.357 0.406 0.467 !       0.56 eA-3
Q176 0.021 0.322 0.271 !       0.56 eA-3
Q177 0.491 0.237 0.382 !       0.56 eA-3
Q178 0.964 0.742 0.892 !       0.56 eA-3
Q179 0.262 0.695 0.585 !       0.55 eA-3
C180 0.856 0.759 0.025 !       0.54 eA-3
Q181 0.110 0.868 0.305 !       0.54 eA-3
Q182 0.653 0.179 0.766 !       0.53 eA-3
C183 0.644 0.814 0.064 !       0.53 eA-3
Q184 0.361 0.636 0.900 !       0.53 eA-3
C185 0.024 0.251 0.493 !       0.53 eA-3
Q186 0.193 0.998 0.280 !       0.53 eA-3
C187 0.680 0.270 0.555 !       0.53 eA-3
Q188 0.031 0.234 0.258 !       0.53 eA-3
Q189 0.241 0.727 0.799 !       0.52 eA-3
C190 0.813 0.118 0.547 !       0.52 eA-3
C191 0.486 0.728 0.936 !       0.51 eA-3
Q192 0.804 0.076 0.742 !       0.51 eA-3
Q193 0.600 0.203 0.763 !       0.51 eA-3
Q194 0.075 0.530 0.873 !       0.51 eA-3
Q195 0.383 0.130 0.488 !       0.51 eA-3
Q196 0.135 0.183 0.383 !       0.51 eA-3
Q197 0.616 0.258 0.406 !       0.51 eA-3
Q198 0.617 0.608 0.078 !       0.51 eA-3
;
_refine_diff_density_max 0.575
_refine_diff_density_min -0.337
_refine_diff_density_rms 0.058
_refine_ls_abs_structure_details
;
 Flack x determined using 5353 quotients [(I+)-(I-)]/[(I+)+(I-)]
 (Parsons, Flack and Wagner, Acta Cryst. B69 (2013) 249-259).
;
_refine_ls_abs_structure_Flack 0.006(3)
_refine_ls_extinction_method none
_refine_ls_goodness_of_fit_ref 1.005
_refine_ls_hydrogen_treatment constr
_refine_ls_matrix_type full
_refine_ls_number_constraints 0
_refine_ls_number_parameters 955
_refine_ls_number_reflns 17805
_refine_ls_number_restraints 93
_refine_ls_restrained_S_all 1.014
_refine_ls_R_factor_all 0.0615
_refine_ls_R_factor_gt 0.0391
_refine_ls_shift/su_max 0.001
_refine_ls_shift/su_mean 0
_refine_ls_structure_factor_coef Fsqd
_refine_ls_weighting_details 'w=1/[\s^2^(Fo^2^)+(0.0377P)^2^] where P=(Fo^2^+2Fc^2^)/3'
_refine_ls_weighting_scheme calc
_refine_ls_wR_factor_gt 0.0828
_refine_ls_wR_factor_ref 0.0897
_reflns_number_gt 13907
_reflns_number_total 17805
_reflns_threshold_expression 'I > 2\s(I)'
_cod_data_source_file ja7b10055_si_003.cif
_cod_data_source_block RajanBabu2080
_cod_database_code 4126764
_platon_squeeze_void_probe_radius 1.20

loop_
_symmetry_equiv_pos_as_xyz
'x, y, z'
'-x+1/2, -y, z+1/2'
'-x, y+1/2, -z+1/2'
'x+1/2, -y+1/2, -z'

loop_
_atom_site_label
_atom_site_type_symbol
_atom_site_fract_x
_atom_site_fract_y
_atom_site_fract_z
_atom_site_U_iso_or_equiv
_atom_site_adp_type
_atom_site_occupancy
_atom_site_calc_flag
C1 C 1.0200(3) 0.8188(2) 0.5958(2) 0.0306(13) Uani 1 d
H1A H 1.0324 0.8036 0.5581 0.037 Uiso 1 calc
H1B H 1.0373 0.8616 0.5992 0.037 Uiso 1 calc
C2 C 1.0561(3) 0.7786(3) 0.6397(2) 0.0360(14) Uani 1 d
H2A H 1.1052 0.7926 0.6436 0.043 Uiso 1 calc
H2B H 1.0327 0.7853 0.676 0.043 Uiso 1 calc
C3 C 1.0563(3) 0.7106(2) 0.6274(2) 0.0329(13) Uani 1 d
H3A H 1.0909 0.6903 0.652 0.039 Uiso 1 calc
H3B H 1.0716 0.7042 0.5884 0.039 Uiso 1 calc
C4 C 0.9138(3) 0.8641(3) 0.6670(2) 0.0391(14) Uani 1 d
C5 C 0.8674(4) 0.8437(3) 0.7076(3) 0.071(2) Uani 1 d
H5 H 0.8421 0.8066 0.7021 0.085 Uiso 1 calc
C6 C 0.8579(6) 0.8781(5) 0.7569(4) 0.118(4) Uani 1 d
H6 H 0.8264 0.8646 0.785 0.141 Uiso 1 calc
C7 C 0.8961(6) 0.9326(5) 0.7632(4) 0.103(4) Uani 1 d
H7 H 0.8916 0.9557 0.7967 0.123 Uiso 1 calc
C8 C 0.9395(4) 0.9530(4) 0.7225(4) 0.083(3) Uani 1 d
H8 H 0.9636 0.9909 0.7269 0.099 Uiso 1 calc
C9 C 0.9483(3) 0.9194(3) 0.6762(3) 0.059(2) Uani 1 d
H9 H 0.9796 0.9341 0.6484 0.07 Uiso 1 calc
C10 C 0.8935(3) 0.8739(2) 0.5526(2) 0.0386(14) Uani 1 d
C11 C 0.9317(4) 0.8944(3) 0.5075(3) 0.0510(17) Uani 1 d
H11 H 0.9787 0.8815 0.5026 0.061 Uiso 1 calc
C12 C 0.9002(5) 0.9349(3) 0.4684(3) 0.067(2) Uani 1 d
H12 H 0.9258 0.9485 0.4368 0.08 Uiso 1 calc
C13 C 0.8324(5) 0.9545(4) 0.4765(4) 0.077(2) Uani 1 d
H13 H 0.8111 0.981 0.4499 0.092 Uiso 1 calc
C14 C 0.7965(4) 0.9369(4) 0.5211(4) 0.078(3) Uani 1 d
H14 H 0.7506 0.9525 0.5269 0.093 Uiso 1 calc
C15 C 0.8247(3) 0.8964(3) 0.5591(3) 0.0588(19) Uani 1 d
H15 H 0.7975 0.8834 0.5901 0.071 Uiso 1 calc
C16 C 0.9861(3) 0.5928(2) 0.6197(2) 0.0326(13) Uani 1 d
C17 C 0.9287(3) 0.5537(3) 0.6188(2) 0.0370(14) Uani 1 d
H17 H 0.8838 0.5698 0.6275 0.044 Uiso 1 calc
C18 C 0.9353(3) 0.4921(3) 0.6055(2) 0.0477(16) Uani 1 d
H18 H 0.8955 0.4658 0.6058 0.057 Uiso 1 calc
C19 C 0.9999(4) 0.4695(3) 0.5919(3) 0.062(2) Uani 1 d
H19 H 1.0049 0.4272 0.5827 0.074 Uiso 1 calc
C20 C 1.0581(4) 0.5074(3) 0.5914(3) 0.0561(18) Uani 1 d
H20 H 1.1025 0.4915 0.5811 0.067 Uiso 1 calc
C21 C 1.0510(3) 0.5684(3) 0.6059(2) 0.0408(15) Uani 1 d
H21 H 1.0911 0.5942 0.6065 0.049 Uiso 1 calc
C22 C 0.9666(3) 0.6666(2) 0.7130(2) 0.0319(13) Uani 1 d
C23 C 0.9096(3) 0.6902(3) 0.7415(2) 0.0482(16) Uani 1 d
H23 H 0.8736 0.7103 0.7211 0.058 Uiso 1 calc
C24 C 0.9036(4) 0.6856(3) 0.7983(3) 0.065(2) Uani 1 d
H24 H 0.8647 0.7036 0.8167 0.077 Uiso 1 calc
C25 C 0.9532(4) 0.6551(3) 0.8285(3) 0.060(2) Uani 1 d
H25 H 0.9485 0.651 0.8678 0.072 Uiso 1 calc
C26 C 1.0098(4) 0.6305(4) 0.8015(3) 0.061(2) Uani 1 d
H26 H 1.0445 0.609 0.8222 0.074 Uiso 1 calc
C27 C 1.0172(3) 0.6364(3) 0.7443(3) 0.0497(17) Uani 1 d
H27 H 1.0572 0.6197 0.7263 0.06 Uiso 1 calc
C28 C 0.7419(3) 0.4330(3) 0.2299(2) 0.0379(14) Uani 1 d
H28A H 0.7393 0.4082 0.1952 0.045 Uiso 1 calc
H28B H 0.7531 0.4048 0.2611 0.045 Uiso 1 calc
C29 C 0.6708(3) 0.4637(3) 0.2407(2) 0.0346(14) Uani 1 d
H29A H 0.6647 0.4979 0.2139 0.041 Uiso 1 calc
H29B H 0.6333 0.4332 0.2334 0.041 Uiso 1 calc
C30 C 0.6614(3) 0.4888(2) 0.2996(2) 0.0310(13) Uani 1 d
H30A H 0.6757 0.4565 0.3265 0.037 Uiso 1 calc
H30B H 0.611 0.497 0.3058 0.037 Uiso 1 calc
C31 C 0.6672(3) 0.6195(2) 0.2744(2) 0.0296(12) Uani 1 d
C32 C 0.6992(3) 0.6764(2) 0.2696(2) 0.0342(13) Uani 1 d
H32 H 0.7435 0.6826 0.2867 0.041 Uiso 1 calc
C33 C 0.6686(3) 0.7245(3) 0.2406(2) 0.0476(16) Uani 1 d
H33 H 0.691 0.7635 0.239 0.057 Uiso 1 calc
C34 C 0.6058(4) 0.7153(3) 0.2143(2) 0.0503(17) Uani 1 d
H34 H 0.5847 0.7481 0.1942 0.06 Uiso 1 calc
C35 C 0.5730(3) 0.6588(3) 0.2169(2) 0.0471(17) Uani 1 d
H35 H 0.5301 0.6527 0.1977 0.057 Uiso 1 calc
C36 C 0.6024(3) 0.6103(3) 0.2475(2) 0.0346(13) Uani 1 d
H36 H 0.579 0.5718 0.2502 0.042 Uiso 1 calc
C37 C 0.6798(3) 0.5767(2) 0.3864(2) 0.0283(12) Uani 1 d
C38 C 0.6994(2) 0.6315(3) 0.4112(2) 0.0316(13) Uani 1 d
H38 H 0.7263 0.6605 0.3908 0.038 Uiso 1 calc
C39 C 0.6797(3) 0.6445(3) 0.4664(2) 0.0353(14) Uani 1 d
H39 H 0.693 0.6825 0.4828 0.042 Uiso 1 calc
C40 C 0.6415(3) 0.6030(3) 0.4966(2) 0.0376(14) Uani 1 d
H40 H 0.6289 0.6118 0.5341 0.045 Uiso 1 calc
C41 C 0.6217(3) 0.5488(3) 0.4725(2) 0.0381(14) Uani 1 d
H41 H 0.5948 0.5201 0.4933 0.046 Uiso 1 calc
C42 C 0.6401(3) 0.5351(3) 0.4183(2) 0.0343(14) Uani 1 d
H42 H 0.6258 0.4971 0.4024 0.041 Uiso 1 calc
C43 C 0.7846(3) 0.5274(3) 0.1577(2) 0.0337(14) Uani 1 d
C44 C 0.7726(3) 0.5894(3) 0.1556(2) 0.0409(15) Uani 1 d
H44 H 0.781 0.6137 0.1878 0.049 Uiso 1 calc
C45 C 0.7484(3) 0.6175(3) 0.1071(2) 0.0521(18) Uani 1 d
H45 H 0.739 0.6604 0.1068 0.063 Uiso 1 calc
C46 C 0.7380(4) 0.5833(3) 0.0601(2) 0.0552(18) Uani 1 d
H46 H 0.7219 0.6022 0.0268 0.066 Uiso 1 calc
C47 C 0.7514(3) 0.5204(3) 0.0616(3) 0.0520(18) Uani 1 d
H47 H 0.7443 0.4966 0.0289 0.062 Uiso 1 calc
C48 C 0.7745(3) 0.4923(3) 0.1088(2) 0.0419(15) Uani 1 d
H48 H 0.7838 0.4493 0.1088 0.05 Uiso 1 calc
C49 C 0.8881(3) 0.4464(3) 0.2003(2) 0.0354(13) Uani 1 d
C50 C 0.9497(3) 0.4799(3) 0.1928(2) 0.0477(17) Uani 1 d
H50 H 0.9499 0.523 0.1993 0.057 Uiso 1 calc
C51 C 1.0103(3) 0.4510(4) 0.1760(3) 0.063(2) Uani 1 d
H51 H 1.0519 0.4742 0.1705 0.076 Uiso 1 calc
C52 C 1.0105(4) 0.3885(3) 0.1673(3) 0.0562(18) Uani 1 d
H52 H 1.0525 0.3685 0.1563 0.067 Uiso 1 calc
C53 C 0.9503(4) 0.3549(3) 0.1743(3) 0.0549(18) Uani 1 d
H53 H 0.9504 0.3118 0.1677 0.066 Uiso 1 calc
C54 C 0.8893(3) 0.3840(3) 0.1911(2) 0.0441(15) Uani 1 d
H54 H 0.8479 0.3605 0.1964 0.053 Uiso 1 calc
C55 C 0.8661(3) 0.6221(2) 0.49341(19) 0.0238(12) Uani 1 d
H55A H 0.8897 0.5937 0.5197 0.029 Uiso 1 calc
H55B H 0.8159 0.6227 0.5036 0.029 Uiso 1 calc
C56 C 0.8720(3) 0.5945(2) 0.43561(19) 0.0255(12) Uani 1 d
H56A H 0.8456 0.6206 0.409 0.031 Uiso 1 calc
H56B H 0.9217 0.5947 0.424 0.031 Uiso 1 calc
C57 C 0.8442(3) 0.5294(2) 0.4328(2) 0.0294(13) Uani 1 d
H57A H 0.7929 0.5296 0.4383 0.035 Uiso 1 calc
H57B H 0.8655 0.5044 0.4629 0.035 Uiso 1 calc
C58 C 0.9902(3) 0.6937(2) 0.47759(19) 0.0264(12) Uani 1 d
C59 C 1.0278(3) 0.6398(3) 0.4817(2) 0.0329(13) Uani 1 d
H59 H 1.0059 0.6043 0.4969 0.039 Uiso 1 calc
C60 C 1.0971(3) 0.6360(3) 0.4640(2) 0.0384(14) Uani 1 d
H60 H 1.1218 0.5981 0.4663 0.046 Uiso 1 calc
C61 C 1.1292(3) 0.6877(3) 0.4433(2) 0.0426(16) Uani 1 d
H61 H 1.177 0.6861 0.4326 0.051 Uiso 1 calc
C62 C 1.0926(3) 0.7420(3) 0.4379(2) 0.0363(14) Uani 1 d
H62 H 1.1147 0.7773 0.4224 0.044 Uiso 1 calc
C63 C 1.0232(3) 0.7451(3) 0.4552(2) 0.0311(13) Uani 1 d
H63 H 0.9982 0.7827 0.4516 0.037 Uiso 1 calc
C64 C 0.8532(3) 0.7438(2) 0.4525(2) 0.0257(12) Uani 1 d
C65 C 0.7940(3) 0.7744(3) 0.4698(2) 0.0342(13) Uani 1 d
H65 H 0.7828 0.7757 0.5084 0.041 Uiso 1 calc
C66 C 0.7503(3) 0.8033(3) 0.4319(2) 0.0428(15) Uani 1 d
H66 H 0.7088 0.8233 0.4443 0.051 Uiso 1 calc
C67 C 0.7673(3) 0.8030(3) 0.3759(2) 0.0430(15) Uani 1 d
H67 H 0.7381 0.8237 0.3499 0.052 Uiso 1 calc
C68 C 0.8264(3) 0.7728(3) 0.3576(2) 0.0362(14) Uani 1 d
H68 H 0.8378 0.7722 0.319 0.043 Uiso 1 calc
C69 C 0.8691(3) 0.7433(2) 0.3960(2) 0.0302(13) Uani 1 d
H69 H 0.9099 0.7225 0.3835 0.036 Uiso 1 calc
C70 C 0.9598(3) 0.4848(3) 0.3736(2) 0.0358(14) Uani 1 d
C71 C 0.9865(3) 0.4510(3) 0.4179(3) 0.060(2) Uani 1 d
H71 H 0.9552 0.4312 0.443 0.073 Uiso 1 calc
C72 C 1.0574(4) 0.4456(4) 0.4262(3) 0.071(2) Uani 1 d
H72 H 1.0749 0.4217 0.4564 0.085 Uiso 1 calc
C73 C 1.1024(4) 0.4747(4) 0.3912(3) 0.073(2) Uani 1 d
H73 H 1.1514 0.4706 0.3968 0.087 Uiso 1 calc
C74 C 1.0781(3) 0.5094(4) 0.3484(3) 0.067(2) Uani 1 d
H74 H 1.1099 0.5303 0.3246 0.08 Uiso 1 calc
C75 C 1.0059(3) 0.5142(3) 0.3394(3) 0.0546(18) Uani 1 d
H75 H 0.9889 0.5382 0.3092 0.066 Uiso 1 calc
C76 C 0.8326(3) 0.4168(3) 0.3703(2) 0.0326(13) Uani 1 d
C77 C 0.7735(3) 0.4009(2) 0.3998(2) 0.0371(14) Uani 1 d
H77 H 0.7507 0.4312 0.4219 0.044 Uiso 1 calc
C78 C 0.7466(3) 0.3419(3) 0.3982(3) 0.0504(17) Uani 1 d
H78 H 0.7057 0.3322 0.419 0.06 Uiso 1 calc
C79 C 0.7784(4) 0.2975(3) 0.3670(3) 0.0618(19) Uani 1 d
H79 H 0.7602 0.2568 0.3663 0.074 Uiso 1 calc
C80 C 0.8378(4) 0.3123(3) 0.3363(3) 0.063(2) Uani 1 d
H80 H 0.8598 0.2817 0.314 0.075 Uiso 1 calc
C81 C 0.8648(3) 0.3706(3) 0.3382(2) 0.0455(16) Uani 1 d
H81 H 0.9058 0.38 0.3174 0.055 Uiso 1 calc
P1 P 0.92503(7) 0.81835(6) 0.60354(6) 0.0304(3) Uani 1 d
P2 P 0.97083(7) 0.67380(6) 0.63727(6) 0.0275(3) Uani 1 d
P3 P 0.71062(7) 0.55923(7) 0.31512(6) 0.0273(3) Uani 1 d
P4 P 0.81126(7) 0.49028(7) 0.22303(6) 0.0305(3) Uani 1 d
P5 P 0.90117(6) 0.69940(6) 0.50544(5) 0.0242(3) Uani 1 d
P6 P 0.86518(7) 0.49521(7) 0.36477(5) 0.0279(3) Uani 1 d
Br1 Br 0.76464(3) 0.70079(3) 0.62039(2) 0.03746(15) Uani 1 d
Br2 Br 0.89485(3) 0.64121(3) 0.27376(2) 0.04213(16) Uani 1 d
Co1 Co 0.88163(3) 0.72324(3) 0.59625(3) 0.02453(17) Uani 1 d
Co2 Co 0.82524(4) 0.55450(3) 0.29504(3) 0.02633(17) Uani 1 d
O1A O 0.8116(4) 0.1662(3) 0.2896(4) 0.125(2) Uani 1 d
C1A C 0.8320(5) 0.1715(6) 0.2298(5) 0.128(4) Uani 1 d
H1A1 H 0.813 0.1367 0.2078 0.153 Uiso 1 calc
H1A2 H 0.8149 0.2107 0.2135 0.153 Uiso 1 calc
C2A C 0.9085(5) 0.1699(4) 0.2309(4) 0.105(3) Uani 1 d
H2A1 H 0.9282 0.2116 0.2368 0.127 Uiso 1 calc
H2A2 H 0.9276 0.1527 0.1958 0.127 Uiso 1 calc
C3A C 0.9235(5) 0.1291(5) 0.2788(4) 0.107(3) Uani 1 d
H3A1 H 0.923 0.0853 0.2676 0.129 Uiso 1 calc
H3A2 H 0.9694 0.139 0.2958 0.129 Uiso 1 calc
C4A C 0.8671(5) 0.1429(5) 0.3162(5) 0.124(3) Uani 1 d
H4A1 H 0.853 0.1048 0.3359 0.148 Uiso 1 calc
H4A2 H 0.8834 0.1728 0.3445 0.148 Uiso 1 calc
O1B O 0.9547(5) 0.6093(4) -0.0277(3) 0.147(3) Uani 1 d
C1B C 0.9151(6) 0.6263(6) 0.0166(5) 0.130(4) Uani 1 d
H1B1 H 0.8666 0.6112 0.0118 0.156 Uiso 1 calc
H1B2 H 0.9137 0.6718 0.0195 0.156 Uiso 1 calc
C2B C 0.9459(6) 0.6000(7) 0.0672(5) 0.151(5) Uani 1 d
H2B1 H 0.9394 0.6278 0.0996 0.181 Uiso 1 calc
H2B2 H 0.9251 0.5593 0.0759 0.181 Uiso 1 calc
C3B C 1.0172(7) 0.5944(8) 0.0530(6) 0.177(6) Uani 1 d
H3B1 H 1.0378 0.5581 0.0718 0.212 Uiso 1 calc
H3B2 H 1.0431 0.6315 0.0652 0.212 Uiso 1 calc
C4B C 1.0223(7) 0.5875(6) -0.0075(6) 0.152(5) Uani 1 d
H4B1 H 1.061 0.6128 -0.0227 0.182 Uiso 1 calc
H4B2 H 1.03 0.5439 -0.0179 0.182 Uiso 1 calc
O1C O 0.6862(3) 0.9226(3) 0.3027(3) 0.110(2) Uani 1 d
C1C C 0.7301(5) 0.9609(5) 0.3395(5) 0.130(4) Uani 1 d
H1C1 H 0.7071 1.0006 0.3483 0.156 Uiso 1 calc
H1C2 H 0.7416 0.9392 0.3746 0.156 Uiso 1 calc
C2C C 0.7923(7) 0.9701(9) 0.3050(7) 0.212(7) Uani 1 d
H2C1 H 0.8276 0.938 0.3132 0.255 Uiso 1 calc
H2C2 H 0.8132 1.0109 0.3125 0.255 Uiso 1 calc
C3C C 0.7688(7) 0.9658(7) 0.2441(7) 0.187(6) Uani 1 d
H3C1 H 0.8077 0.9522 0.2198 0.224 Uiso 1 calc
H3C2 H 0.7511 1.006 0.2306 0.224 Uiso 1 calc
C4C C 0.7104(6) 0.9178(6) 0.2458(5) 0.141(4) Uani 1 d
H4C1 H 0.6726 0.9278 0.219 0.169 Uiso 1 calc
H4C2 H 0.7285 0.876 0.2377 0.169 Uiso 1 calc

loop_
_atom_site_aniso_label
_atom_site_aniso_U_11
_atom_site_aniso_U_22
_atom_site_aniso_U_33
_atom_site_aniso_U_23
_atom_site_aniso_U_13
_atom_site_aniso_U_12
C1 0.028(3) 0.027(3) 0.036(3) 0.000(2) -0.002(3) -0.009(2)
C2 0.022(3) 0.045(4) 0.040(3) -0.004(3) -0.002(2) -0.009(3)
C3 0.022(3) 0.040(4) 0.036(3) 0.006(3) -0.004(2) 0.000(2)
C4 0.033(3) 0.035(4) 0.049(4) -0.009(3) -0.006(3) 0.011(3)
C5 0.103(6) 0.049(5) 0.061(5) -0.011(4) 0.028(5) 0.003(4)
C6 0.182(12) 0.084(8) 0.086(7) -0.014(6) 0.060(7) 0.018(8)
C7 0.126(9) 0.097(8) 0.085(7) -0.064(6) -0.026(7) 0.049(7)
C8 0.044(5) 0.074(6) 0.130(8) -0.068(6) -0.014(5) 0.017(4)
C9 0.034(4) 0.052(5) 0.091(6) -0.031(4) -0.006(4) 0.006(3)
C10 0.038(3) 0.026(3) 0.052(4) -0.003(3) -0.013(3) -0.008(3)
C11 0.061(4) 0.038(4) 0.054(4) 0.005(3) 0.006(4) -0.005(3)
C12 0.099(6) 0.059(5) 0.041(4) 0.014(3) -0.009(4) -0.012(5)
C13 0.090(7) 0.055(5) 0.085(6) 0.017(4) -0.044(5) 0.012(5)
C14 0.056(5) 0.064(6) 0.114(7) 0.033(5) -0.015(5) 0.010(4)
C15 0.039(4) 0.050(5) 0.088(6) 0.013(4) -0.007(4) -0.004(3)
C16 0.030(3) 0.036(3) 0.032(3) 0.002(2) -0.003(3) -0.001(3)
C17 0.039(3) 0.041(4) 0.031(3) 0.005(3) -0.001(3) -0.002(3)
C18 0.055(4) 0.033(4) 0.055(4) -0.003(3) -0.013(3) 0.002(3)
C19 0.072(5) 0.037(4) 0.076(5) -0.001(3) -0.020(4) 0.009(4)
C20 0.050(4) 0.053(5) 0.065(5) -0.009(4) -0.002(4) 0.018(4)
C21 0.038(3) 0.042(4) 0.042(4) -0.003(3) -0.002(3) 0.006(3)
C22 0.032(3) 0.030(3) 0.033(3) 0.004(2) -0.008(3) -0.007(3)
C23 0.046(4) 0.059(4) 0.039(4) 0.001(3) 0.006(3) 0.003(3)
C24 0.072(5) 0.073(5) 0.048(4) -0.005(4) 0.019(4) -0.001(4)
C25 0.085(6) 0.063(5) 0.030(4) 0.000(3) -0.003(4) -0.027(4)
C26 0.067(5) 0.075(5) 0.042(4) 0.012(4) -0.012(4) -0.006(4)
C27 0.047(4) 0.058(5) 0.044(4) 0.006(3) -0.003(3) -0.001(3)
C28 0.040(3) 0.035(3) 0.038(3) -0.011(3) -0.002(3) -0.004(3)
C29 0.031(3) 0.031(3) 0.041(4) -0.005(2) -0.005(3) -0.006(3)
C30 0.029(3) 0.032(3) 0.032(3) -0.002(2) 0.001(2) -0.008(2)
C31 0.031(3) 0.030(3) 0.028(3) 0.000(2) 0.001(3) 0.000(2)
C32 0.042(3) 0.029(3) 0.032(3) 0.003(2) -0.003(3) 0.003(3)
C33 0.057(4) 0.035(4) 0.051(4) 0.006(3) 0.008(3) 0.004(3)
C34 0.061(4) 0.059(5) 0.030(4) 0.011(3) -0.004(3) 0.019(4)
C35 0.045(4) 0.063(5) 0.033(4) 0.001(3) -0.008(3) 0.018(3)
C36 0.033(3) 0.037(3) 0.034(3) -0.005(2) 0.002(3) 0.007(3)
C37 0.022(3) 0.027(3) 0.036(3) 0.000(2) -0.001(2) 0.006(2)
C38 0.015(3) 0.041(4) 0.039(3) 0.002(3) -0.001(2) 0.004(2)
C39 0.031(3) 0.043(4) 0.032(3) -0.010(3) -0.010(3) 0.006(3)
C40 0.040(3) 0.048(4) 0.026(3) 0.001(3) 0.002(3) 0.007(3)
C41 0.036(3) 0.043(4) 0.036(4) 0.007(3) 0.009(3) 0.001(3)
C42 0.031(3) 0.029(3) 0.044(4) 0.000(2) 0.002(3) 0.002(3)
C43 0.028(3) 0.045(4) 0.028(3) -0.006(3) 0.002(2) 0.001(3)
C44 0.043(4) 0.052(4) 0.028(3) -0.005(3) -0.002(3) -0.002(3)
C45 0.062(5) 0.058(4) 0.036(4) 0.001(3) 0.003(3) 0.008(3)
C46 0.067(5) 0.070(5) 0.028(4) 0.000(3) -0.009(3) 0.006(4)
C47 0.043(4) 0.082(6) 0.031(4) -0.014(3) -0.001(3) 0.001(4)
C48 0.042(4) 0.052(4) 0.032(4) -0.007(3) -0.002(3) 0.003(3)
C49 0.037(3) 0.048(4) 0.021(3) -0.007(3) -0.003(3) -0.003(3)
C50 0.047(4) 0.047(4) 0.049(4) -0.010(3) 0.007(3) 0.005(3)
C51 0.044(4) 0.070(5) 0.075(5) -0.016(4) 0.016(4) 0.000(4)
C52 0.049(4) 0.056(5) 0.064(5) -0.011(4) 0.008(4) 0.017(4)
C53 0.061(5) 0.045(4) 0.058(5) -0.012(3) 0.003(4) 0.014(4)
C54 0.049(4) 0.044(4) 0.040(4) -0.009(3) -0.003(3) 0.003(3)
C55 0.027(3) 0.022(3) 0.022(3) 0.003(2) 0.000(2) -0.002(2)
C56 0.026(3) 0.027(3) 0.023(3) -0.003(2) 0.000(2) -0.005(2)
C57 0.022(3) 0.036(3) 0.030(3) -0.004(2) -0.007(2) 0.005(2)
C58 0.027(3) 0.034(3) 0.018(3) -0.005(2) -0.002(2) 0.000(3)
C59 0.028(3) 0.035(3) 0.035(3) -0.004(3) -0.004(3) -0.004(3)
C60 0.024(3) 0.042(4) 0.049(4) -0.002(3) -0.006(3) 0.006(3)
C61 0.017(3) 0.071(5) 0.039(4) -0.008(3) 0.004(2) -0.001(3)
C62 0.032(3) 0.040(4) 0.037(3) -0.007(3) 0.002(3) -0.010(3)
C63 0.025(3) 0.036(3) 0.033(3) -0.010(2) 0.004(2) -0.001(3)
C64 0.023(3) 0.023(3) 0.032(3) 0.000(2) -0.005(2) -0.005(2)
C65 0.035(3) 0.035(3) 0.033(3) 0.003(3) -0.002(3) 0.000(3)
C66 0.037(4) 0.045(4) 0.046(4) 0.002(3) -0.006(3) 0.006(3)
C67 0.043(3) 0.046(4) 0.040(4) 0.007(3) -0.014(3) -0.002(3)
C68 0.040(3) 0.041(4) 0.027(3) 0.004(3) -0.001(3) -0.004(3)
C69 0.031(3) 0.032(3) 0.028(3) 0.003(2) 0.002(2) -0.004(2)
C70 0.031(3) 0.040(4) 0.037(4) -0.008(3) 0.003(3) 0.000(3)
C71 0.044(4) 0.077(6) 0.060(5) 0.020(4) 0.000(3) 0.016(4)
C72 0.045(5) 0.101(7) 0.066(5) 0.018(4) -0.012(4) 0.021(4)
C73 0.028(4) 0.102(7) 0.088(6) -0.013(5) -0.009(4) 0.018(4)
C74 0.025(4) 0.085(6) 0.090(6) 0.012(4) 0.011(4) 0.016(4)
C75 0.042(4) 0.071(5) 0.051(4) 0.011(3) 0.010(3) 0.009(4)
C76 0.036(3) 0.037(3) 0.025(3) -0.002(2) -0.004(3) 0.004(3)
C77 0.045(4) 0.026(3) 0.041(4) 0.002(2) -0.012(3) 0.000(3)
C78 0.055(4) 0.031(4) 0.065(5) 0.002(3) -0.007(3) -0.010(3)
C79 0.070(5) 0.034(4) 0.082(5) 0.003(4) -0.017(4) -0.011(4)
C80 0.075(5) 0.025(4) 0.087(6) -0.014(3) -0.011(4) 0.010(4)
C81 0.049(4) 0.036(4) 0.051(4) -0.010(3) -0.003(3) 0.006(3)
P1 0.0278(8) 0.0281(8) 0.0352(9) -0.0032(6) -0.0007(6) -0.0036(6)
P2 0.0221(7) 0.0303(8) 0.0301(8) 0.0022(6) -0.0003(6) -0.0029(6)
P3 0.0243(7) 0.0301(8) 0.0273(8) -0.0026(6) 0.0004(6) 0.0007(6)
P4 0.0307(8) 0.0321(8) 0.0288(8) -0.0060(6) -0.0008(6) 0.0020(6)
P5 0.0196(7) 0.0260(7) 0.0270(8) -0.0002(6) -0.0006(6) -0.0007(6)
P6 0.0269(8) 0.0284(8) 0.0284(8) -0.0058(6) 0.0000(6) 0.0026(6)
Br1 0.0205(3) 0.0471(4) 0.0448(4) 0.0106(3) 0.0024(2) -0.0018(3)
Br2 0.0402(3) 0.0403(4) 0.0459(4) -0.0012(3) 0.0064(3) -0.0102(3)
Co1 0.0198(4) 0.0270(4) 0.0268(4) -0.0019(3) 0.0006(3) -0.0026(3)
Co2 0.0249(4) 0.0282(4) 0.0258(4) -0.0040(3) 0.0011(3) -0.0006(3)
O1A 0.092(5) 0.106(6) 0.177(7) -0.016(5) 0.019(5) 0.019(4)
C1A 0.085(6) 0.136(10) 0.162(9) 0.021(7) 0.010(6) 0.027(6)
C2A 0.074(6) 0.076(7) 0.166(9) -0.003(6) 0.021(6) 0.016(5)
C3A 0.069(5) 0.118(8) 0.135(8) -0.003(6) 0.020(5) 0.019(5)
C4A 0.081(6) 0.109(8) 0.180(9) -0.023(7) 0.032(6) 0.008(6)
O1B 0.166(7) 0.175(8) 0.100(5) 0.031(5) 0.004(5) 0.001(6)
C1B 0.120(8) 0.160(11) 0.110(8) 0.000(7) 0.016(6) -0.024(7)
C2B 0.137(9) 0.206(14) 0.110(8) 0.006(7) -0.010(7) -0.023(9)
C3B 0.163(10) 0.217(16) 0.151(10) 0.029(10) -0.012(8) 0.009(10)
C4B 0.144(9) 0.134(11) 0.177(10) 0.041(9) 0.017(8) -0.012(8)
O1C 0.078(4) 0.103(5) 0.149(6) 0.032(4) -0.007(4) -0.011(4)
C1C 0.071(6) 0.117(9) 0.203(10) 0.021(7) -0.018(6) 0.002(6)
C2C 0.092(8) 0.239(18) 0.306(15) -0.046(13) 0.061(10) -0.026(9)
C3C 0.147(11) 0.144(12) 0.269(13) -0.006(10) 0.125(10) -0.020(9)
C4C 0.113(8) 0.132(10) 0.179(9) 0.025(7) 0.063(7) -0.011(7)

loop_
_atom_type_symbol
_atom_type_description
_atom_type_scat_dispersion_real
_atom_type_scat_dispersion_imag
_atom_type_scat_source
C C 0.0033 0.0016 'International Tables Vol C Tables 4.2.6.8 and 6.1.1.4'
H H 0 0 'International Tables Vol C Tables 4.2.6.8 and 6.1.1.4'
P P 0.1023 0.0942 'International Tables Vol C Tables 4.2.6.8 and 6.1.1.4'
Cl Cl 0.1484 0.1585 'International Tables Vol C Tables 4.2.6.8 and 6.1.1.4'
Co Co 0.3494 0.9721 'International Tables Vol C Tables 4.2.6.8 and 6.1.1.4'
O O 0.0106 0.006 'International Tables Vol C Tables 4.2.6.8 and 6.1.1.4'
Br Br -0.2901 2.4595 'International Tables Vol C Tables 4.2.6.8 and 6.1.1.4'

loop_
_geom_angle_atom_site_label_1
_geom_angle_atom_site_label_2
_geom_angle_atom_site_label_3
_geom_angle
C2 C1 P1 112.0(4)
C2 C1 H1A 109.2
P1 C1 H1A 109.2
C2 C1 H1B 109.2
P1 C1 H1B 109.2
H1A C1 H1B 107.9
C3 C2 C1 115.2(4)
C3 C2 H2A 108.5
C1 C2 H2A 108.5
C3 C2 H2B 108.5
C1 C2 H2B 108.5
H2A C2 H2B 107.5
C2 C3 P2 113.6(4)
C2 C3 H3A 108.9
P2 C3 H3A 108.9
C2 C3 H3B 108.9
P2 C3 H3B 108.9
H3A C3 H3B 107.7
C9 C4 C5 117.9(6)
C9 C4 P1 123.1(5)
C5 C4 P1 119.0(5)
C4 C5 C6 120.1(8)
C4 C5 H5 119.9
C6 C5 H5 119.9
C7 C6 C5 118.1(9)
C7 C6 H6 120.9
C5 C6 H6 120.9
C8 C7 C6 121.2(8)
C8 C7 H7 119.4
C6 C7 H7 119.4
C9 C8 C7 119.8(8)
C9 C8 H8 120.1
C7 C8 H8 120.1
C8 C9 C4 122.9(8)
C8 C9 H9 118.6
C4 C9 H9 118.6
C11 C10 C15 117.8(6)
C11 C10 P1 124.5(5)
C15 C10 P1 117.7(5)
C10 C11 C12 119.6(7)
C10 C11 H11 120.2
C12 C11 H11 120.2
C13 C12 C11 119.8(7)
C13 C12 H12 120.1
C11 C12 H12 120.1
C14 C13 C12 120.8(7)
C14 C13 H13 119.6
C12 C13 H13 119.6
C13 C14 C15 120.9(8)
C13 C14 H14 119.5
C15 C14 H14 119.5
C14 C15 C10 121.0(7)
C14 C15 H15 119.5
C10 C15 H15 119.5
C17 C16 C21 118.0(5)
C17 C16 P2 117.7(4)
C21 C16 P2 124.3(4)
C18 C17 C16 121.6(6)
C18 C17 H17 119.2
C16 C17 H17 119.2
C19 C18 C17 118.9(6)
C19 C18 H18 120.5
C17 C18 H18 120.5
C18 C19 C20 121.0(6)
C18 C19 H19 119.5
C20 C19 H19 119.5
C21 C20 C19 119.4(6)
C21 C20 H20 120.3
C19 C20 H20 120.3
C20 C21 C16 121.0(6)
C20 C21 H21 119.5
C16 C21 H21 119.5
C23 C22 C27 117.2(5)
C23 C22 P2 119.6(4)
C27 C22 P2 123.2(5)
C24 C23 C22 121.9(6)
C24 C23 H23 119
C22 C23 H23 119
C25 C24 C23 120.3(7)
C25 C24 H24 119.8
C23 C24 H24 119.8
C24 C25 C26 119.2(6)
C24 C25 H25 120.4
C26 C25 H25 120.4
C25 C26 C27 120.8(7)
C25 C26 H26 119.6
C27 C26 H26 119.6
C26 C27 C22 120.6(6)
C26 C27 H27 119.7
C22 C27 H27 119.7
C29 C28 P4 111.2(4)
C29 C28 H28A 109.4
P4 C28 H28A 109.4
C29 C28 H28B 109.4
P4 C28 H28B 109.4
H28A C28 H28B 108
C30 C29 C28 114.6(4)
C30 C29 H29A 108.6
C28 C29 H29A 108.6
C30 C29 H29B 108.6
C28 C29 H29B 108.6
H29A C29 H29B 107.6
C29 C30 P3 115.2(4)
C29 C30 H30A 108.5
P3 C30 H30A 108.5
C29 C30 H30B 108.5
P3 C30 H30B 108.5
H30A C30 H30B 107.5
C32 C31 C36 118.6(5)
C32 C31 P3 118.7(4)
C36 C31 P3 122.7(4)
C31 C32 C33 121.9(6)
C31 C32 H32 119.1
C33 C32 H32 119.1
C34 C33 C32 119.4(6)
C34 C33 H33 120.3
C32 C33 H33 120.3
C33 C34 C35 120.5(6)
C33 C34 H34 119.8
C35 C34 H34 119.8
C34 C35 C36 120.6(6)
C34 C35 H35 119.7
C36 C35 H35 119.7
C35 C36 C31 119.0(6)
C35 C36 H36 120.5
C31 C36 H36 120.5
C38 C37 C42 117.7(5)
C38 C37 P3 119.2(4)
C42 C37 P3 123.0(4)
C37 C38 C39 120.4(5)
C37 C38 H38 119.8
C39 C38 H38 119.8
C40 C39 C38 120.7(6)
C40 C39 H39 119.7
C38 C39 H39 119.7
C41 C40 C39 119.4(5)
C41 C40 H40 120.3
C39 C40 H40 120.3
C40 C41 C42 121.0(5)
C40 C41 H41 119.5
C42 C41 H41 119.5
C41 C42 C37 120.8(5)
C41 C42 H42 119.6
C37 C42 H42 119.6
C44 C43 C48 118.6(5)
C44 C43 P4 120.8(4)
C48 C43 P4 120.7(5)
C43 C44 C45 121.3(6)
C43 C44 H44 119.4
C45 C44 H44 119.4
C46 C45 C44 120.0(7)
C46 C45 H45 120
C44 C45 H45 120
C45 C46 C47 119.1(6)
C45 C46 H46 120.5
C47 C46 H46 120.5
C48 C47 C46 121.6(6)
C48 C47 H47 119.2
C46 C47 H47 119.2
C47 C48 C43 119.5(6)
C47 C48 H48 120.3
C43 C48 H48 120.3
C54 C49 C50 118.6(6)
C54 C49 P4 125.1(5)
C50 C49 P4 116.3(4)
C51 C50 C49 120.6(6)
C51 C50 H50 119.7
C49 C50 H50 119.7
C52 C51 C50 119.8(7)
C52 C51 H51 120.1
C50 C51 H51 120.1
C51 C52 C53 120.4(6)
C51 C52 H52 119.8
C53 C52 H52 119.8
C52 C53 C54 119.8(6)
C52 C53 H53 120.1
C54 C53 H53 120.1
C49 C54 C53 120.8(6)
C49 C54 H54 119.6
C53 C54 H54 119.6
C56 C55 P5 118.6(3)
C56 C55 H55A 107.7
P5 C55 H55A 107.7
C56 C55 H55B 107.7
P5 C55 H55B 107.7
H55A C55 H55B 107.1
C57 C56 C55 112.6(4)
C57 C56 H56A 109.1
C55 C56 H56A 109.1
C57 C56 H56B 109.1
C55 C56 H56B 109.1
H56A C56 H56B 107.8
C56 C57 P6 110.0(3)
C56 C57 H57A 109.7
P6 C57 H57A 109.7
C56 C57 H57B 109.7
P6 C57 H57B 109.7
H57A C57 H57B 108.2
C59 C58 C63 118.3(5)
C59 C58 P5 121.0(4)
C63 C58 P5 120.6(4)
C58 C59 C60 121.6(5)
C58 C59 H59 119.2
C60 C59 H59 119.2
C61 C60 C59 119.1(6)
C61 C60 H60 120.5
C59 C60 H60 120.5
C60 C61 C62 120.5(5)
C60 C61 H61 119.7
C62 C61 H61 119.7
C61 C62 C63 119.8(5)
C61 C62 H62 120.1
C63 C62 H62 120.1
C58 C63 C62 120.6(5)
C58 C63 H63 119.7
C62 C63 H63 119.7
C65 C64 C69 118.4(5)
C65 C64 P5 117.2(4)
C69 C64 P5 124.1(4)
C64 C65 C66 121.2(5)
C64 C65 H65 119.4
C66 C65 H65 119.4
C67 C66 C65 119.5(6)
C67 C66 H66 120.2
C65 C66 H66 120.2
C68 C67 C66 120.4(5)
C68 C67 H67 119.8
C66 C67 H67 119.8
C67 C68 C69 119.3(5)
C67 C68 H68 120.4
C69 C68 H68 120.4
C68 C69 C64 121.1(5)
C68 C69 H69 119.4
C64 C69 H69 119.4
C75 C70 C71 118.0(6)
C75 C70 P6 120.7(5)
C71 C70 P6 121.1(5)
C72 C71 C70 121.2(7)
C72 C71 H71 119.4
C70 C71 H71 119.4
C73 C72 C71 119.7(7)
C73 C72 H72 120.1
C71 C72 H72 120.1
C74 C73 C72 120.6(6)
C74 C73 H73 119.7
C72 C73 H73 119.7
C73 C74 C75 119.8(7)
C73 C74 H74 120.1
C75 C74 H74 120.1
C70 C75 C74 120.6(6)
C70 C75 H75 119.7
C74 C75 H75 119.7
C77 C76 C81 117.4(5)
C77 C76 P6 123.7(4)
C81 C76 P6 118.6(4)
C76 C77 C78 121.7(6)
C76 C77 H77 119.2
C78 C77 H77 119.2
C79 C78 C77 120.3(6)
C79 C78 H78 119.9
C77 C78 H78 119.9
C78 C79 C80 119.5(6)
C78 C79 H79 120.3
C80 C79 H79 120.3
C81 C80 C79 120.3(6)
C81 C80 H80 119.9
C79 C80 H80 119.9
C80 C81 C76 120.9(6)
C80 C81 H81 119.6
C76 C81 H81 119.6
C10 P1 C1 104.9(3)
C10 P1 C4 99.1(3)
C1 P1 C4 101.4(2)
C10 P1 Co1 116.01(17)
C1 P1 Co1 111.51(18)
C4 P1 Co1 121.6(2)
C22 P2 C16 98.9(2)
C22 P2 C3 101.8(2)
C16 P2 C3 104.3(2)
C22 P2 Co1 116.36(19)
C16 P2 Co1 118.69(18)
C3 P2 Co1 114.33(18)
C31 P3 C30 104.8(2)
C31 P3 C37 101.7(2)
C30 P3 C37 101.2(2)
C31 P3 Co2 111.13(18)
C30 P3 Co2 114.75(18)
C37 P3 Co2 121.26(17)
C28 P4 C49 104.7(3)
C28 P4 C43 100.0(3)
C49 P4 C43 101.4(2)
C28 P4 Co2 116.29(19)
C49 P4 Co2 117.31(17)
C43 P4 Co2 114.73(19)
C55 P5 C58 102.8(2)
C55 P5 C64 100.9(2)
C58 P5 C64 104.3(2)
C55 P5 Co1 107.46(16)
C58 P5 Co1 121.20(16)
C64 P5 Co1 117.41(17)
C76 P6 C70 102.3(3)
C76 P6 C57 103.9(2)
C70 P6 C57 99.3(2)
C76 P6 Co2 118.35(17)
C70 P6 Co2 119.5(2)
C57 P6 Co2 110.83(17)
P1 Co1 P2 97.25(6)
P1 Co1 P5 103.01(6)
P2 Co1 P5 100.75(5)
P1 Co1 Br1 121.58(5)
P2 Co1 Br1 120.92(5)
P5 Co1 Br1 110.13(4)
P4 Co2 P6 104.95(6)
P4 Co2 P3 94.45(5)
P6 Co2 P3 101.45(6)
P4 Co2 Br2 113.46(5)
P6 Co2 Br2 115.27(5)
P3 Co2 Br2 124.02(5)
C4A O1A C1A 106.3(8)
C2A C1A O1A 104.0(9)
C2A C1A H1A1 111
O1A C1A H1A1 111
C2A C1A H1A2 111
O1A C1A H1A2 111
H1A1 C1A H1A2 109
C1A C2A C3A 102.8(8)
C1A C2A H2A1 111.2
C3A C2A H2A1 111.2
C1A C2A H2A2 111.2
C3A C2A H2A2 111.2
H2A1 C2A H2A2 109.1
C4A C3A C2A 102.4(9)
C4A C3A H3A1 111.3
C2A C3A H3A1 111.3
C4A C3A H3A2 111.3
C2A C3A H3A2 111.3
H3A1 C3A H3A2 109.2
O1A C4A C3A 112.1(10)
O1A C4A H4A1 109.2
C3A C4A H4A1 109.2
O1A C4A H4A2 109.2
C3A C4A H4A2 109.2
H4A1 C4A H4A2 107.9
C1B O1B C4B 108.8(10)
O1B C1B C2B 108.6(11)
O1B C1B H1B1 110
C2B C1B H1B1 110
O1B C1B H1B2 110
C2B C1B H1B2 110
H1B1 C1B H1B2 108.3
C3B C2B C1B 102.8(11)
C3B C2B H2B1 111.2
C1B C2B H2B1 111.2
C3B C2B H2B2 111.2
C1B C2B H2B2 111.2
H2B1 C2B H2B2 109.1
C2B C3B C4B 108.3(13)
C2B C3B H3B1 110
C4B C3B H3B1 110
C2B C3B H3B2 110
C4B C3B H3B2 110
H3B1 C3B H3B2 108.4
O1B C4B C3B 103.7(12)
O1B C4B H4B1 111
C3B C4B H4B1 111
O1B C4B H4B2 111
C3B C4B H4B2 111
H4B1 C4B H4B2 109
C4C O1C C1C 115.1(8)
C2C C1C O1C 101.6(11)
C2C C1C H1C1 111.5
O1C C1C H1C1 111.5
C2C C1C H1C2 111.5
O1C C1C H1C2 111.5
H1C1 C1C H1C2 109.3
C1C C2C C3C 107.1(12)
C1C C2C H2C1 110.3
C3C C2C H2C1 110.3
C1C C2C H2C2 110.3
C3C C2C H2C2 110.3
H2C1 C2C H2C2 108.6
C2C C3C C4C 103.3(12)
C2C C3C H3C1 111.1
C4C C3C H3C1 111.1
C2C C3C H3C2 111.1
C4C C3C H3C2 111.1
H3C1 C3C H3C2 109.1
O1C C4C C3C 102.1(10)
O1C C4C H4C1 111.4
C3C C4C H4C1 111.4
O1C C4C H4C2 111.4
C3C C4C H4C2 111.4
H4C1 C4C H4C2 109.2

loop_
_geom_bond_atom_site_label_1
_geom_bond_atom_site_label_2
_geom_bond_distance
C1 C2 1.530(7)
C1 P1 1.825(5)
C1 H1A 0.99
C1 H1B 0.99
C2 C3 1.507(7)
C2 H2A 0.99
C2 H2B 0.99
C3 P2 1.834(5)
C3 H3A 0.99
C3 H3B 0.99
C4 C9 1.387(8)
C4 C5 1.388(9)
C4 P1 1.829(6)
C5 C6 1.409(11)
C5 H5 0.95
C6 C7 1.400(14)
C6 H6 0.95
C7 C8 1.354(13)
C7 H7 0.95
C8 C9 1.340(10)
C8 H8 0.95
C9 H9 0.95
C10 C11 1.378(8)
C10 C15 1.412(8)
C10 P1 1.819(6)
C11 C12 1.418(9)
C11 H11 0.95
C12 C13 1.378(11)
C12 H12 0.95
C13 C14 1.326(10)
C13 H13 0.95
C14 C15 1.375(9)
C14 H14 0.95
C15 H15 0.95
C16 C17 1.387(7)
C16 C21 1.388(7)
C16 P2 1.832(6)
C17 C18 1.382(8)
C17 H17 0.95
C18 C19 1.368(9)
C18 H18 0.95
C19 C20 1.383(9)
C19 H19 0.95
C20 C21 1.376(8)
C20 H20 0.95
C21 H21 0.95
C22 C23 1.385(8)
C22 C27 1.387(8)
C22 P2 1.824(5)
C23 C24 1.370(8)
C23 H23 0.95
C24 C25 1.364(10)
C24 H24 0.95
C25 C26 1.370(9)
C25 H25 0.95
C26 C27 1.384(8)
C26 H26 0.95
C27 H27 0.95
C28 C29 1.536(8)
C28 P4 1.825(5)
C28 H28A 0.99
C28 H28B 0.99
C29 C30 1.524(7)
C29 H29A 0.99
C29 H29B 0.99
C30 P3 1.834(5)
C30 H30A 0.99
C30 H30B 0.99
C31 C32 1.383(7)
C31 C36 1.409(7)
C31 P3 1.832(5)
C32 C33 1.385(8)
C32 H32 0.95
C33 C34 1.370(8)
C33 H33 0.95
C34 C35 1.380(9)
C34 H34 0.95
C35 C36 1.403(8)
C35 H35 0.95
C36 H36 0.95
C37 C38 1.383(7)
C37 C42 1.405(7)
C37 P3 1.847(5)
C38 C39 1.402(7)
C38 H38 0.95
C39 C40 1.367(8)
C39 H39 0.95
C40 C41 1.365(8)
C40 H40 0.95
C41 C42 1.377(7)
C41 H41 0.95
C42 H42 0.95
C43 C44 1.366(8)
C43 C48 1.412(7)
C43 P4 1.834(6)
C44 C45 1.391(8)
C44 H44 0.95
C45 C46 1.364(8)
C45 H45 0.95
C46 C47 1.389(9)
C46 H46 0.95
C47 C48 1.358(8)
C47 H47 0.95
C48 H48 0.95
C49 C54 1.371(8)
C49 C50 1.397(8)
C49 P4 1.833(6)
C50 C51 1.378(8)
C50 H50 0.95
C51 C52 1.371(9)
C51 H51 0.95
C52 C53 1.373(9)
C52 H52 0.95
C53 C54 1.386(8)
C53 H53 0.95
C54 H54 0.95
C55 C56 1.513(6)
C55 P5 1.831(5)
C55 H55A 0.99
C55 H55B 0.99
C56 C57 1.512(7)
C56 H56A 0.99
C56 H56B 0.99
C57 P6 1.836(5)
C57 H57A 0.99
C57 H57B 0.99
C58 C59 1.378(7)
C58 C63 1.390(7)
C58 P5 1.831(5)
C59 C60 1.393(7)
C59 H59 0.95
C60 C61 1.374(8)
C60 H60 0.95
C61 C62 1.377(8)
C61 H61 0.95
C62 C63 1.391(7)
C62 H62 0.95
C63 H63 0.95
C64 C65 1.376(7)
C64 C69 1.388(7)
C64 P5 1.838(5)
C65 C66 1.385(7)
C65 H65 0.95
C66 C67 1.380(7)
C66 H66 0.95
C67 C68 1.378(8)
C67 H67 0.95
C68 C69 1.387(7)
C68 H68 0.95
C69 H69 0.95
C70 C75 1.362(8)
C70 C71 1.389(8)
C70 P6 1.834(6)
C71 C72 1.375(9)
C71 H71 0.95
C72 C73 1.357(10)
C72 H72 0.95
C73 C74 1.356(10)
C73 H73 0.95
C74 C75 1.401(9)
C74 H74 0.95
C75 H75 0.95
C76 C77 1.377(8)
C76 C81 1.407(8)
C76 P6 1.817(6)
C77 C78 1.381(8)
C77 H77 0.95
C78 C79 1.362(9)
C78 H78 0.95
C79 C80 1.390(9)
C79 H79 0.95
C80 C81 1.368(9)
C80 H80 0.95
C81 H81 0.95
P1 Co1 2.2326(15)
P2 Co1 2.2416(15)
P3 Co2 2.2450(15)
P4 Co2 2.2351(15)
P5 Co1 2.2684(14)
P6 Co2 2.2437(16)
Br1 Co1 2.3601(8)
Br2 Co2 2.3612(9)
O1A C4A 1.337(11)
O1A C1A 1.491(11)
C1A C2A 1.462(12)
C1A H1A1 0.99
C1A H1A2 0.99
C2A C3A 1.479(11)
C2A H2A1 0.99
C2A H2A2 0.99
C3A C4A 1.434(11)
C3A H3A1 0.99
C3A H3A2 0.99
C4A H4A1 0.99
C4A H4A2 0.99
O1B C1B 1.355(11)
O1B C4B 1.459(13)
C1B C2B 1.465(14)
C1B H1B1 0.99
C1B H1B2 0.99
C2B C3B 1.409(13)
C2B H2B1 0.99
C2B H2B2 0.99
C3B C4B 1.462(15)
C3B H3B1 0.99
C3B H3B2 0.99
C4B H4B1 0.99
C4B H4B2 0.99
O1C C4C 1.443(12)
O1C C1C 1.475(12)
C1C C2C 1.460(16)
C1C H1C1 0.99
C1C H1C2 0.99
C2C C3C 1.529(16)
C2C H2C1 0.99
C2C H2C2 0.99
C3C C4C 1.529(16)
C3C H3C1 0.99
C3C H3C2 0.99
C4C H4C1 0.99
C4C H4C2 0.99

loop_
_geom_hbond_atom_site_label_D
_geom_hbond_atom_site_label_H
_geom_hbond_atom_site_label_A
_geom_hbond_distance_DH
_geom_hbond_distance_HA
_geom_hbond_distance_DA
_geom_hbond_angle_DHA
_geom_hbond_site_symmetry_A
C28 H28A Br1 0.99 2.97 3.916(5) 160 2_664
C32 H32 Br2 0.95 3.04 3.816(6) 139.5 .
C44 H44 Br2 0.95 3.06 3.841(6) 141 .
C54 H54 Br1 0.95 3.12 3.863(6) 136.6 2_664
C75 H75 Br2 0.95 2.99 3.819(7) 146.3 .

loop_
_geom_torsion_atom_site_label_1
_geom_torsion_atom_site_label_2
_geom_torsion_atom_site_label_3
_geom_torsion_atom_site_label_4
_geom_torsion
P1 C1 C2 C3 80.2(5)
C1 C2 C3 P2 -73.6(5)
C9 C4 C5 C6 -1.5(11)
P1 C4 C5 C6 179.9(7)
C4 C5 C6 C7 0.1(14)
C5 C6 C7 C8 2.0(16)
C6 C7 C8 C9 -2.6(14)
C7 C8 C9 C4 1.1(12)
C5 C4 C9 C8 1.0(10)
P1 C4 C9 C8 179.5(6)
C15 C10 C11 C12 -2.4(9)
P1 C10 C11 C12 176.0(5)
C10 C11 C12 C13 1.5(10)
C11 C12 C13 C14 1.3(12)
C12 C13 C14 C15 -3.0(13)
C13 C14 C15 C10 2.0(12)
C11 C10 C15 C14 0.7(10)
P1 C10 C15 C14 -177.7(6)
C21 C16 C17 C18 1.0(8)
P2 C16 C17 C18 179.4(4)
C16 C17 C18 C19 -1.3(9)
C17 C18 C19 C20 0.0(10)
C18 C19 C20 C21 1.4(10)
C19 C20 C21 C16 -1.6(9)
C17 C16 C21 C20 0.4(8)
P2 C16 C21 C20 -177.9(5)
C27 C22 C23 C24 1.5(9)
P2 C22 C23 C24 179.4(5)
C22 C23 C24 C25 -2.4(11)
C23 C24 C25 C26 1.5(11)
C24 C25 C26 C27 0.2(11)
C25 C26 C27 C22 -1.1(10)
C23 C22 C27 C26 0.2(9)
P2 C22 C27 C26 -177.5(5)
P4 C28 C29 C30 -74.5(5)
C28 C29 C30 P3 73.4(6)
C36 C31 C32 C33 1.7(8)
P3 C31 C32 C33 -178.4(4)
C31 C32 C33 C34 -2.1(9)
C32 C33 C34 C35 0.4(9)
C33 C34 C35 C36 1.6(9)
C34 C35 C36 C31 -1.9(8)
C32 C31 C36 C35 0.3(8)
P3 C31 C36 C35 -179.6(4)
C42 C37 C38 C39 -0.2(7)
P3 C37 C38 C39 -176.8(4)
C37 C38 C39 C40 0.7(8)
C38 C39 C40 C41 -0.9(8)
C39 C40 C41 C42 0.6(9)
C40 C41 C42 C37 0.0(8)
C38 C37 C42 C41 -0.2(8)
P3 C37 C42 C41 176.3(4)
C48 C43 C44 C45 2.5(9)
P4 C43 C44 C45 -176.2(5)
C43 C44 C45 C46 -1.9(10)
C44 C45 C46 C47 0.6(10)
C45 C46 C47 C48 0.0(10)
C46 C47 C48 C43 0.7(9)
C44 C43 C48 C47 -1.9(8)
P4 C43 C48 C47 176.8(4)
C54 C49 C50 C51 0.7(9)
P4 C49 C50 C51 179.7(5)
C49 C50 C51 C52 -0.9(10)
C50 C51 C52 C53 1.1(11)
C51 C52 C53 C54 -1.0(10)
C50 C49 C54 C53 -0.6(8)
P4 C49 C54 C53 -179.5(5)
C52 C53 C54 C49 0.8(9)
P5 C55 C56 C57 177.0(3)
C55 C56 C57 P6 -171.4(3)
C63 C58 C59 C60 0.0(8)
P5 C58 C59 C60 -175.7(4)
C58 C59 C60 C61 1.6(8)
C59 C60 C61 C62 -2.6(8)
C60 C61 C62 C63 2.0(8)
C59 C58 C63 C62 -0.6(7)
P5 C58 C63 C62 175.1(4)
C61 C62 C63 C58 -0.3(8)
C69 C64 C65 C66 1.1(8)
P5 C64 C65 C66 -172.8(4)
C64 C65 C66 C67 -1.8(9)
C65 C66 C67 C68 1.6(9)
C66 C67 C68 C69 -0.7(9)
C67 C68 C69 C64 0.0(8)
C65 C64 C69 C68 -0.1(8)
P5 C64 C69 C68 173.3(4)
C75 C70 C71 C72 -2.0(11)
P6 C70 C71 C72 -176.7(6)
C70 C71 C72 C73 1.2(13)
C71 C72 C73 C74 0.6(13)
C72 C73 C74 C75 -1.5(13)
C71 C70 C75 C74 1.2(10)
P6 C70 C75 C74 175.9(5)
C73 C74 C75 C70 0.6(11)
C81 C76 C77 C78 0.0(8)
P6 C76 C77 C78 173.3(4)
C76 C77 C78 C79 0.2(9)
C77 C78 C79 C80 -0.7(10)
C78 C79 C80 C81 1.1(10)
C79 C80 C81 C76 -0.9(10)
C77 C76 C81 C80 0.4(9)
P6 C76 C81 C80 -173.2(5)
C11 C10 P1 C1 19.0(6)
C15 C10 P1 C1 -162.6(5)
C11 C10 P1 C4 123.5(5)
C15 C10 P1 C4 -58.1(5)
C11 C10 P1 Co1 -104.5(5)
C15 C10 P1 Co1 73.8(5)
C2 C1 P1 C10 174.6(4)
C2 C1 P1 C4 71.9(4)
C2 C1 P1 Co1 -59.0(4)
C9 C4 P1 C10 -61.3(5)
C5 C4 P1 C10 117.1(5)
C9 C4 P1 C1 46.0(6)
C5 C4 P1 C1 -135.5(5)
C9 C4 P1 Co1 170.3(4)
C5 C4 P1 Co1 -11.2(6)
C23 C22 P2 C16 -127.1(5)
C27 C22 P2 C16 50.6(5)
C23 C22 P2 C3 126.2(5)
C27 C22 P2 C3 -56.1(5)
C23 C22 P2 Co1 1.2(5)
C27 C22 P2 Co1 178.9(4)
C17 C16 P2 C22 80.6(5)
C21 C16 P2 C22 -101.1(5)
C17 C16 P2 C3 -174.7(4)
C21 C16 P2 C3 3.6(5)
C17 C16 P2 Co1 -46.1(5)
C21 C16 P2 Co1 132.2(4)
C2 C3 P2 C22 -77.6(4)
C2 C3 P2 C16 179.9(4)
C2 C3 P2 Co1 48.7(4)
C32 C31 P3 C30 -169.1(4)
C36 C31 P3 C30 10.8(5)
C32 C31 P3 C37 85.8(5)
C36 C31 P3 C37 -94.3(5)
C32 C31 P3 Co2 -44.6(5)
C36 C31 P3 Co2 135.3(4)
C29 C30 P3 C31 70.3(4)
C29 C30 P3 C37 175.8(4)
C29 C30 P3 Co2 -51.8(4)
C38 C37 P3 C31 -64.9(4)
C42 C37 P3 C31 118.6(4)
C38 C37 P3 C30 -172.8(4)
C42 C37 P3 C30 10.8(5)
C38 C37 P3 Co2 58.9(4)
C42 C37 P3 Co2 -117.5(4)
C29 C28 P4 C49 -171.9(4)
C29 C28 P4 C43 -67.2(4)
C29 C28 P4 Co2 56.9(4)
C54 C49 P4 C28 0.0(5)
C50 C49 P4 C28 -178.9(4)
C54 C49 P4 C43 -103.6(5)
C50 C49 P4 C43 77.4(5)
C54 C49 P4 Co2 130.6(4)
C50 C49 P4 Co2 -48.3(5)
C44 C43 P4 C28 123.3(5)
C48 C43 P4 C28 -55.4(5)
C44 C43 P4 C49 -129.4(5)
C48 C43 P4 C49 52.0(5)
C44 C43 P4 Co2 -1.9(5)
C48 C43 P4 Co2 179.4(4)
C56 C55 P5 C58 -51.3(4)
C56 C55 P5 C64 56.2(4)
C56 C55 P5 Co1 179.8(3)
C59 C58 P5 C55 -34.1(5)
C63 C58 P5 C55 150.3(4)
C59 C58 P5 C64 -139.1(4)
C63 C58 P5 C64 45.3(5)
C59 C58 P5 Co1 85.7(4)
C63 C58 P5 Co1 -89.9(4)
C65 C64 P5 C55 96.7(4)
C69 C64 P5 C55 -76.8(5)
C65 C64 P5 C58 -156.9(4)
C69 C64 P5 C58 29.6(5)
C65 C64 P5 Co1 -19.7(5)
C69 C64 P5 Co1 166.9(4)
C77 C76 P6 C70 137.5(5)
C81 C76 P6 C70 -49.4(5)
C77 C76 P6 C57 34.5(5)
C81 C76 P6 C57 -152.4(4)
C77 C76 P6 Co2 -88.9(5)
C81 C76 P6 Co2 84.3(5)
C75 C70 P6 C76 135.2(5)
C71 C70 P6 C76 -50.3(6)
C75 C70 P6 C57 -118.3(5)
C71 C70 P6 C57 56.2(6)
C75 C70 P6 Co2 2.2(6)
C71 C70 P6 Co2 176.7(5)
C56 C57 P6 C76 177.0(3)
C56 C57 P6 C70 71.8(4)
C56 C57 P6 Co2 -54.8(4)
C4A O1A C1A C2A -19.4(11)
O1A C1A C2A C3A 32.6(11)
C1A C2A C3A C4A -33.6(11)
C1A O1A C4A C3A -2.5(12)
C2A C3A C4A O1A 23.0(12)
C4B O1B C1B C2B -16.5(14)
O1B C1B C2B C3B 27.1(15)
C1B C2B C3B C4B -27.1(17)
C1B O1B C4B C3B -0.5(14)
C2B C3B C4B O1B 17.9(17)
C4C O1C C1C C2C -11.3(13)
O1C C1C C2C C3C 27.6(16)
C1C C2C C3C C4C -34.2(17)
C1C O1C C4C C3C -9.4(13)
C2C C3C C4C O1C 25.3(14)

loop_
_platon_squeeze_void_nr
_platon_squeeze_void_average_x
_platon_squeeze_void_average_y
_platon_squeeze_void_average_z
_platon_squeeze_void_volume
_platon_squeeze_void_count_electrons
_platon_squeeze_void_content
1 -0.026 0.250 0.500 978 303 ' '
2 -0.002 0.750 0.000 979 303 ' '
